data_2104522
loop_
_publ_author_name
'Marsh, Richard E.'

_publ_section_title
;
 Space groups <i>P</i>1 and <i>Cc</i>: how are they doing?
;
_journal_coeditor_code BK5088
_journal_issue 6
_journal_name_full 'Acta Crystallographica Section B'
_journal_page_first 782
_journal_page_last 783
_journal_paper_doi 10.1107/S0108768109046448
_journal_volume 65
_journal_year 2009
_chemical_formula_moiety 'C6 Ni N6 H24', 'C10 H6 S2', 'H2 O'
_chemical_formula_sum 'C16 H32 N6 Ni O S2'
_chemical_formula_weight 447.31
_chemical_name_systematic
;
tris(Ethylenediamine-N,N')-nickel(ii) 1,5-naphthalenedithiolate monohydrate
;
_space_group_IT_number 15
_symmetry_cell_setting monoclinic
_symmetry_space_group_name_Hall '-C 2yc'
_symmetry_space_group_name_H-M 'C 1 2/c 1'
_cell_angle_alpha 90.00
_cell_angle_beta 113.98(3)
_cell_angle_gamma 90.00
_cell_formula_units_Z 4
_cell_length_a 14.420(3)
_cell_length_b 15.385(3)
_cell_length_c 10.535(2)
_cell_measurement_reflns_used 5610
_cell_measurement_temperature 296(2)
_cell_measurement_theta_max 54.88
_cell_measurement_theta_min 4.89
_cell_volume 2135.5(9)
_exptl_crystal_density_diffrn 1.391
_exptl_crystal_density_method 'not measured'
_exptl_crystal_F_000 952
_exptl_crystal_size_max 0.64
_exptl_crystal_size_mid 0.45
_exptl_crystal_size_min 0.31
_cod_data_source_file bk5088.cif
_cod_data_source_block KIBGEI
_cod_depositor_comments
;
The following automatic conversions were performed:
'_symmetry_cell_setting' value 'Monoclinic' changed to 'monoclinic'
according to '/home/saulius/struct/CIF-dictionaries/cif_core.dic'
dictionary named 'cif_core.dic' version 2.4.1 from 2010-06-29.

Automatic conversion script
Id: cif_fix_enum 1527 2010-12-29 10:47:43Z saulius 

The following automatic conversions were performed:

'_symmetry_cell_setting' value 'Monoclinic' changed to 'monoclinic'
according to /home/saulius/struct/CIF-dictionaries/cif_core.dic
dictionary named 'cif_core.dic' version 2.4.1 from 2010-06-29.

Automatic conversion script
Id: cif_fix_values 1715 2011-07-08 13:25:40Z adriana 
;
_cod_original_cell_volume 2135.5(7)
_cod_original_sg_symbol_H-M C2/c
_cod_original_formula_sum 'C16 H32 Ni N6 O S2'
_cod_database_code 2104522

loop_
_symmetry_equiv_pos_as_xyz
'x, y, z'
'-x, y, 1/2-z'
'x+1/2, y+1/2, z'
'1/2-x, 1/2+y, 1/2-z'
'-x, -y, -z'
'x, -y, z-1/2'
'1/2-x, 1/2-y, -z'
'x+1/2, -y+1/2, z-1/2'

loop_
_atom_site_label
_atom_site_type_symbol
_atom_site_fract_x
_atom_site_fract_y
_atom_site_fract_z
_atom_site_occupancy
Ni1 Ni 0.0 0.31903 0.25 1
O1 O 0.0 0.58177 0.25 1
H1 H 0.0416 0.6189 0.2286 1
N1 N 0.1142 0.4138 0.3476 1
H2 H 0.1488 0.4006 0.4380 1
H3 H 0.0858 0.4666 0.3418 1
N2 N 0.0580 0.3275 0.0946 1
H4 H 0.0066 0.3304 0.0100 1
H5 H 0.0956 0.2802 0.0976 1
N3 N 0.0975 0.2148 0.3570 1
H6 H 0.1244 0.2248 0.4492 1
H7 H 0.1485 0.2097 0.3290 1
C1 C 0.1832 0.4140 0.2754 1
H8 H 0.2226 0.4672 0.2962 1
H9 H 0.2298 0.3654 0.3069 1
C2 C 0.1212 0.4070 0.1218 1
H10 H 0.0782 0.4578 0.0888 1
H11 H 0.1656 0.4038 0.0733 1
C3 C 0.0364 0.1352 0.3250 1
H12 H 0.0806 0.0849 0.3440 1
H13 H -0.0009 0.1316 0.3834 1
S1 S 0.17740 0.3324 -0.3298 1
C4 C 0.3616 0.3054 0.1508 1
H14 H 0.3995 0.3004 0.2460 1
C5 C 0.3789 0.3685 0.0722 1
H15 H 0.4302 0.4087 0.1157 1
C6 C 0.3222 0.3746 -0.0709 1
H16 H 0.3389 0.4194 -0.1167 1
C7 C 0.2451 0.3222 -0.1491 1
C8 C 0.2250 0.2576 -0.0706 1

loop_
_geom_angle_atom_site_label_1
_geom_angle_atom_site_label_2
_geom_angle_atom_site_label_3
_geom_angle
_geom_angle_site_symmetry_1
_geom_angle_site_symmetry_2
_geom_angle_site_symmetry_3
_geom_angle_publ_flag
N1 Ni1 N2 81.98 . . . yes
N1 Ni1 N3 92.61 . . . yes
N1 Ni1 N1 93.39 . . 2_555 yes
N1 Ni1 N2 93.18 . . 2_555 yes
N1 Ni1 N3 171.12 . . 2_555 yes
N2 Ni1 N3 94.14 . . . yes
N1 Ni1 N2 93.18 2_555 . . yes
N2 Ni1 N2 172.96 . . 2_555 yes
N2 Ni1 N3 91.16 . . 2_555 yes
N1 Ni1 N3 171.12 2_555 . . yes
N2 Ni1 N3 91.16 2_555 . . yes
N3 Ni1 N3 82.23 . . 2_555 yes
N1 Ni1 N2 81.98 2_555 . 2_555 yes
N1 Ni1 N3 92.61 2_555 . 2_555 yes
N2 Ni1 N3 94.14 2_555 . 2_555 yes
H1 O1 H1 103.00 . . 2_555 no
Ni1 N1 C1 107.68 . . . yes
Ni1 N2 C2 107.79 . . . yes
Ni1 N3 C3 107.56 . . . yes
N1 C1 C2 108.91 . . . yes
N2 C2 C1 108.52 . . . yes
N3 C3 C3 109.89 . . 2_555 yes
C5 C4 C8 115.10 . . 7_555 no
C4 C5 C6 122.17 . . . no
C5 C6 C7 126.51 . . . no
S1 C7 C6 124.40 . . . yes
S1 C7 C8 123.17 . . . yes
C6 C7 C8 112.43 . . . no
C4 C8 C7 116.21 7_555 . . no
C7 C8 C8 127.87 . . 7_555 no
C4 C8 C8 115.91 7_555 . 7_555 no

loop_
_geom_bond_atom_site_label_1
_geom_bond_atom_site_label_2
_geom_bond_distance
_geom_bond_site_symmetry_1
_geom_bond_site_symmetry_2
_geom_bond_publ_flag
Ni1 N1 2.1257 . . yes
Ni1 N2 2.1236 . . yes
Ni1 N3 2.1285 . . yes
Ni1 N1 2.1257 . 2_555 yes
Ni1 N2 2.1236 . 2_555 yes
Ni1 N3 2.1285 . 2_555 yes
S1 C7 1.7581 . . yes
O1 H1 0.9200 . 2_555 no
O1 H1 0.9200 . . no
N1 C1 1.4777 . . yes
N2 C2 1.4820 . . yes
N3 C3 1.4657 . . yes
N1 H3 0.9000 . . no
N1 H2 0.9000 . . no
N2 H4 0.9000 . . no
N2 H5 0.9000 . . no
N3 H7 0.9000 . . no
N3 H6 0.9000 . . no
C1 C2 1.5012 . . no
C3 C3 1.5003 . 2_555 no
C1 H8 0.9700 . . no
C1 H9 0.9700 . . no
C2 H10 0.9700 . . no
C2 H11 0.9700 . . no
C3 H13 0.9700 . . no
C3 H12 0.9700 . . no
C4 C8 1.5346 . 7_555 no
C4 C5 1.3632 . . no
C5 C6 1.3958 . . no
C6 C7 1.3491 . . no
C7 C8 1.3966 . . no
C8 C8 1.3840 . 7_555 no
C4 H14 0.9300 . . no
C5 H15 0.9300 . . no
C6 H16 0.9300 . . no
